data_7035442
loop_
_publ_author_name
'Laborde, Coralie'
'Wei, Muh-Mei'
'van der Lee, Arie'
'Deydier, Eric'
'Daran, Jean-Claude'
'Volle, Jean-No\"el'
'Poli, Rinaldo'
'Pirat, Jean-Luc'
'Manoury, Eric'
'Virieux, David'

_publ_section_title
;
 Double [3 + 2]-dimerisation cascade synthesis of
 bis(triazolyl)bisphosphanes, a new scaffold for bidentate bisphosphanes.
;
_journal_issue 28
_journal_name_full 'Dalton transactions (Cambridge, England : 2003)'
_journal_page_first 12539
_journal_page_last 12545
_journal_paper_doi 10.1039/c5dt02197a
_journal_volume 44
_journal_year 2015
_chemical_formula_sum 'C42 H34 Cl2 N6 P2 Pt'
_chemical_formula_weight 950.68
_space_group_IT_number 14
_symmetry_cell_setting monoclinic
_symmetry_space_group_name_Hall '-P 2ybc'
_symmetry_space_group_name_H-M 'P 1 21/c 1'
_atom_sites_solution_hydrogens geom
_audit_creation_method SHELXL-97
_audit_update_record
;
2014-10-31 deposited with the CCDC.
2015-06-16 downloaded from the CCDC.
;
_cell_angle_alpha 90.000(5)
_cell_angle_beta 104.467(5)
_cell_angle_gamma 90.000(5)
_cell_formula_units_Z 8
_cell_length_a 25.778(5)
_cell_length_b 17.954(5)
_cell_length_c 19.364(5)
_cell_measurement_reflns_used 9977
_cell_measurement_temperature 180(2)
_cell_measurement_theta_max 19.72
_cell_measurement_theta_min 2.41
_cell_volume 8678(4)
_computing_cell_refinement 'SAINT (Bruker, 2012)'
_computing_data_collection 'APEX2 (Bruker, 2012)'
_computing_data_reduction SAINT
_computing_molecular_graphics 'ORTEPIII (Burnett & Johnson, 1996); ORTEP-3 for Windows (Farrugia, 1997)'
_computing_publication_material SHELXL-97
_computing_structure_refinement 'SHELXL-97 (Sheldrick, 2008)'
_computing_structure_solution 'SIR-97 (Altomare et al., 1999)'
_diffrn_ambient_temperature 180(2)
_diffrn_measurement_device_type 'Bruker APEX-II CCD'
_diffrn_measurement_method '\f and \w scans'
_diffrn_radiation_monochromator graphite
_diffrn_radiation_source 'fine-focus sealed tube'
_diffrn_radiation_type MoK\a
_diffrn_radiation_wavelength 0.71073
_diffrn_reflns_av_R_equivalents 0.0725
_diffrn_reflns_av_sigmaI/netI 0.0381
_diffrn_reflns_limit_h_max 24
_diffrn_reflns_limit_h_min -24
_diffrn_reflns_limit_k_max 16
_diffrn_reflns_limit_k_min -17
_diffrn_reflns_limit_l_max 18
_diffrn_reflns_limit_l_min -18
_diffrn_reflns_number 70384
_diffrn_reflns_theta_max 19.76
_diffrn_reflns_theta_min 1.40
_exptl_absorpt_coefficient_mu 3.466
_exptl_absorpt_correction_T_max 0.7442
_exptl_absorpt_correction_T_min 0.5397
_exptl_absorpt_correction_type multi-scan
_exptl_absorpt_process_details 'SADABS (Sheldrick, 2008)'
_exptl_crystal_colour colorless
_exptl_crystal_density_diffrn 1.455
_exptl_crystal_density_method 'not measured'
_exptl_crystal_description flattened
_exptl_crystal_F_000 3760
_exptl_crystal_size_max 0.18
_exptl_crystal_size_mid 0.12
_exptl_crystal_size_min 0.05
_platon_squeeze_details
;
;
_refine_diff_density_max 1.218
_refine_diff_density_min -0.632
_refine_diff_density_rms 0.098
_refine_ls_extinction_method none
_refine_ls_goodness_of_fit_ref 1.043
_refine_ls_hydrogen_treatment constr
_refine_ls_matrix_type full
_refine_ls_number_parameters 925
_refine_ls_number_reflns 7804
_refine_ls_number_restraints 0
_refine_ls_restrained_S_all 1.043
_refine_ls_R_factor_all 0.0455
_refine_ls_R_factor_gt 0.0341
_refine_ls_shift/su_max 0.015
_refine_ls_shift/su_mean 0.000
_refine_ls_structure_factor_coef Fsqd
_refine_ls_weighting_details 'w=1/[\s^2^(Fo^2^)+(0.0417P)^2^+22.5205P] where P=(Fo^2^+2Fc^2^)/3'
_refine_ls_weighting_scheme calc
_refine_ls_wR_factor_gt 0.0770
_refine_ls_wR_factor_ref 0.0810
_reflns_number_gt 6507
_reflns_number_total 7804
_reflns_threshold_expression I>2\s(I)
_cod_data_source_file c5dt02197a2.cif
_cod_data_source_block 14
_cod_depositor_comments 'Adding full bibliography for 7035438--7035443.cif.'
_cod_original_sg_symbol_Hall '-P 2yc'
_cod_original_sg_symbol_H-M 'P 21/c'
_cod_database_code 7035442

loop_
_symmetry_equiv_pos_as_xyz
'x, y, z'
'-x, y+1/2, -z+1/2'
'-x, -y, -z'
'x, -y-1/2, z-1/2'

loop_
_atom_site_label
_atom_site_type_symbol
_atom_site_fract_x
_atom_site_fract_y
_atom_site_fract_z
_atom_site_U_iso_or_equiv
_atom_site_adp_type
_atom_site_occupancy
_atom_site_site_symmetry_order
_atom_site_calc_flag
_atom_site_refinement_flags_posn
_atom_site_refinement_flags_adp
Pt1 Pt 0.09504(2) 0.58986(2) 0.38086(2) 0.02017(12) Uani 1 1 d . .
Cl1 Cl 0.15947(9) 0.49497(11) 0.40451(12) 0.0360(6) Uani 1 1 d . .
Cl2 Cl 0.03051(8) 0.49901(11) 0.33568(10) 0.0301(5) Uani 1 1 d . .
P1 P 0.02730(8) 0.67130(11) 0.36712(10) 0.0196(5) Uani 1 1 d . .
P2 P 0.16096(8) 0.67368(11) 0.41180(10) 0.0202(5) Uani 1 1 d . .
N11 N 0.0198(3) 0.7679(4) 0.4811(3) 0.0256(17) Uani 1 1 d . .
N12 N 0.0406(3) 0.8305(4) 0.5103(3) 0.0303(18) Uani 1 1 d . .
N13 N 0.0739(3) 0.8572(3) 0.4728(3) 0.0230(17) Uani 1 1 d . .
N14 N 0.1666(3) 0.7798(4) 0.3070(3) 0.0250(17) Uani 1 1 d . .
N15 N 0.1437(3) 0.8420(4) 0.2788(3) 0.0286(18) Uani 1 1 d . .
N16 N 0.1087(3) 0.8624(3) 0.3166(3) 0.0179(16) Uani 1 1 d . .
C11 C 0.0407(3) 0.7530(4) 0.4248(4) 0.021(2) Uani 1 1 d . .
C12 C 0.0748(3) 0.8097(4) 0.4180(4) 0.018(2) Uani 1 1 d . .
C13 C 0.1098(3) 0.8136(4) 0.3704(4) 0.017(2) Uani 1 1 d . .
C14 C 0.1467(3) 0.7604(4) 0.3632(4) 0.0170(19) Uani 1 1 d . .
C111 C -0.0309(3) 0.6309(4) 0.3888(4) 0.0174(19) Uani 1 1 d . .
C112 C -0.0256(4) 0.6002(4) 0.4563(4) 0.027(2) Uani 1 1 d . .
H112 H 0.0069 0.6039 0.4902 0.032 Uiso 1 1 calc R U
C113 C -0.0678(4) 0.5646(5) 0.4734(5) 0.034(2) Uani 1 1 d . .
H113 H -0.0642 0.5453 0.5190 0.041 Uiso 1 1 calc R U
C114 C -0.1150(4) 0.5578(5) 0.4233(5) 0.039(2) Uani 1 1 d . .
H114 H -0.1435 0.5335 0.4349 0.046 Uiso 1 1 calc R U
C115 C -0.1214(3) 0.5861(5) 0.3561(5) 0.033(2) Uani 1 1 d . .
H115 H -0.1540 0.5807 0.3225 0.039 Uiso 1 1 calc R U
C116 C -0.0797(3) 0.6223(4) 0.3385(4) 0.028(2) Uani 1 1 d . .
H116 H -0.0840 0.6413 0.2927 0.033 Uiso 1 1 calc R U
C121 C 0.0090(3) 0.7151(4) 0.2800(4) 0.018(2) Uani 1 1 d . .
C122 C -0.0293(3) 0.7713(4) 0.2646(4) 0.020(2) Uani 1 1 d . .
H122 H -0.0486 0.7837 0.2976 0.023 Uiso 1 1 calc R U
C123 C -0.0389(4) 0.8092(5) 0.1994(4) 0.034(2) Uani 1 1 d . .
H123 H -0.0649 0.8462 0.1886 0.041 Uiso 1 1 calc R U
C124 C -0.0095(4) 0.7908(5) 0.1517(4) 0.039(3) Uani 1 1 d . .
H124 H -0.0153 0.8162 0.1086 0.047 Uiso 1 1 calc R U
C125 C 0.0284(4) 0.7358(5) 0.1668(4) 0.036(2) Uani 1 1 d . .
H125 H 0.0486 0.7247 0.1345 0.044 Uiso 1 1 calc R U
C126 C 0.0366(3) 0.6966(5) 0.2303(4) 0.028(2) Uani 1 1 d . .
H126 H 0.0610 0.6575 0.2393 0.034 Uiso 1 1 calc R U
C131 C 0.1075(4) 0.9223(5) 0.4953(4) 0.039(3) Uani 1 1 d . .
H13A H 0.1021 0.9569 0.4558 0.047 Uiso 1 1 calc R U
H13B H 0.1448 0.9069 0.5069 0.047 Uiso 1 1 calc R U
C132 C 0.0966(4) 0.9623(5) 0.5594(4) 0.028(2) Uani 1 1 d . .
C133 C 0.0643(4) 1.0223(5) 0.5510(5) 0.035(2) Uani 1 1 d . .
H133 H 0.0479 1.0388 0.5053 0.042 Uiso 1 1 calc R U
C134 C 0.0550(4) 1.0595(5) 0.6085(6) 0.048(3) Uani 1 1 d . .
H134 H 0.0322 1.1005 0.6014 0.057 Uiso 1 1 calc R U
C135 C 0.0790(4) 1.0369(5) 0.6757(5) 0.041(3) Uani 1 1 d . .
H135 H 0.0723 1.0619 0.7148 0.049 Uiso 1 1 calc R U
C136 C 0.1127(5) 0.9777(6) 0.6856(5) 0.058(3) Uani 1 1 d . .
H136 H 0.1298 0.9624 0.7316 0.069 Uiso 1 1 calc R U
C137 C 0.1214(4) 0.9399(5) 0.6272(5) 0.056(3) Uani 1 1 d . .
H137 H 0.1443 0.8991 0.6341 0.067 Uiso 1 1 calc R U
C161 C 0.0761(3) 0.9293(4) 0.2946(4) 0.023(2) Uani 1 1 d . .
H16A H 0.0433 0.9249 0.3102 0.027 Uiso 1 1 calc R U
H16B H 0.0664 0.9320 0.2429 0.027 Uiso 1 1 calc R U
C162 C 0.1042(4) 1.0004(4) 0.3241(4) 0.027(2) Uani 1 1 d . .
C163 C 0.0742(4) 1.0572(5) 0.3426(4) 0.043(3) Uani 1 1 d . .
H163 H 0.0376 1.0509 0.3377 0.051 Uiso 1 1 calc R U
C164 C 0.0989(5) 1.1236(6) 0.3686(5) 0.055(3) Uani 1 1 d . .
H164 H 0.0790 1.1618 0.3818 0.067 Uiso 1 1 calc R U
C165 C 0.1516(6) 1.1329(6) 0.3748(6) 0.059(3) Uani 1 1 d . .
H165 H 0.1681 1.1775 0.3925 0.071 Uiso 1 1 calc R U
C166 C 0.1811(4) 1.0773(6) 0.3553(5) 0.055(3) Uani 1 1 d . .
H166 H 0.2174 1.0847 0.3590 0.065 Uiso 1 1 calc R U
C167 C 0.1580(4) 1.0109(5) 0.3303(5) 0.046(3) Uani 1 1 d . .
H167 H 0.1785 0.9731 0.3175 0.056 Uiso 1 1 calc R U
C211 C 0.2235(3) 0.6449(4) 0.3921(4) 0.023(2) Uani 1 1 d . .
C212 C 0.2702(4) 0.6363(5) 0.4431(5) 0.036(2) Uani 1 1 d . .
H212 H 0.2715 0.6475 0.4904 0.044 Uiso 1 1 calc R U
C213 C 0.3152(4) 0.6114(5) 0.4251(5) 0.044(3) Uani 1 1 d . .
H213 H 0.3469 0.6051 0.4603 0.053 Uiso 1 1 calc R U
C214 C 0.3139(4) 0.5956(5) 0.3550(6) 0.043(3) Uani 1 1 d . .
H214 H 0.3446 0.5790 0.3428 0.052 Uiso 1 1 calc R U
C215 C 0.2667(4) 0.6044(5) 0.3031(5) 0.041(3) Uani 1 1 d . .
H215 H 0.2655 0.5936 0.2558 0.049 Uiso 1 1 calc R U
C216 C 0.2218(3) 0.6292(4) 0.3214(5) 0.028(2) Uani 1 1 d . .
H216 H 0.1901 0.6356 0.2863 0.033 Uiso 1 1 calc R U
C221 C 0.1769(3) 0.7022(5) 0.5044(4) 0.025(2) Uani 1 1 d . .
C222 C 0.2114(3) 0.7623(5) 0.5283(4) 0.033(2) Uani 1 1 d . .
H222 H 0.2257 0.7895 0.4965 0.039 Uiso 1 1 calc R U
C223 C 0.2241(4) 0.7805(5) 0.6001(5) 0.045(3) Uani 1 1 d . .
H223 H 0.2474 0.8198 0.6168 0.054 Uiso 1 1 calc R U
C224 C 0.2021(4) 0.7402(6) 0.6470(5) 0.050(3) Uani 1 1 d . .
H224 H 0.2107 0.7527 0.6951 0.060 Uiso 1 1 calc R U
C225 C 0.1681(4) 0.6826(6) 0.6232(5) 0.048(3) Uani 1 1 d . .
H225 H 0.1536 0.6561 0.6552 0.058 Uiso 1 1 calc R U
C226 C 0.1548(4) 0.6627(5) 0.5517(4) 0.033(2) Uani 1 1 d . .
H226 H 0.1314 0.6234 0.5356 0.040 Uiso 1 1 calc R U
Pt3 Pt 0.41814(2) 0.26055(2) 0.29398(2) 0.02711(13) Uani 1 1 d . .
Cl3 Cl 0.47838(9) 0.17621(13) 0.26497(11) 0.0403(6) Uani 1 1 d . .
Cl4 Cl 0.39743(10) 0.30072(13) 0.17381(11) 0.0431(6) Uani 1 1 d . .
P3 P 0.36470(9) 0.35148(13) 0.31501(11) 0.0299(6) Uani 1 1 d . .
P4 P 0.43291(9) 0.21130(12) 0.40365(11) 0.0280(6) Uani 1 1 d . .
N31 N 0.3978(3) 0.4546(4) 0.4271(4) 0.0294(18) Uani 1 1 d . .
N32 N 0.4037(3) 0.4599(4) 0.4958(4) 0.0315(18) Uani 1 1 d . .
N33 N 0.3872(3) 0.3959(4) 0.5199(3) 0.0265(17) Uani 1 1 d . .
N34 N 0.3452(4) 0.1488(4) 0.4459(4) 0.054(2) Uani 1 1 d . .
N35 N 0.3091(4) 0.1669(5) 0.4806(5) 0.065(3) Uani 1 1 d . .
N36 N 0.3136(3) 0.2421(4) 0.4922(4) 0.047(2) Uani 1 1 d . .
C21 C 0.3772(3) 0.3863(5) 0.4061(4) 0.024(2) Uani 1 1 d . .
C22 C 0.3702(3) 0.3477(5) 0.4656(5) 0.029(2) Uani 1 1 d . .
C23 C 0.3751(3) 0.2098(5) 0.4396(4) 0.029(2) Uani 1 1 d . .
C24 C 0.3548(4) 0.2705(5) 0.4685(4) 0.033(2) Uani 1 1 d . .
C311 C 0.3741(5) 0.4351(5) 0.2686(5) 0.039(2) Uani 1 1 d . .
C312 C 0.3324(5) 0.4690(6) 0.2203(6) 0.067(4) Uani 1 1 d . .
H312 H 0.2977 0.4503 0.2110 0.081 Uiso 1 1 calc R U
C313 C 0.3455(8) 0.5371(7) 0.1835(7) 0.094(5) Uani 1 1 d . .
H313 H 0.3196 0.5631 0.1502 0.113 Uiso 1 1 calc R U
C314 C 0.3991(8) 0.5594(8) 0.2025(8) 0.089(5) Uani 1 1 d . .
H314 H 0.4080 0.6021 0.1808 0.107 Uiso 1 1 calc R U
C315 C 0.4375(7) 0.5259(8) 0.2473(8) 0.086(4) Uani 1 1 d . .
H315 H 0.4726 0.5432 0.2568 0.103 Uiso 1 1 calc R U
C316 C 0.4246(6) 0.4641(6) 0.2803(6) 0.069(4) Uani 1 1 d . .
H316 H 0.4520 0.4400 0.3130 0.083 Uiso 1 1 calc R U
C321 C 0.2953(4) 0.3270(5) 0.2947(4) 0.031(2) Uani 1 1 d . .
C322 C 0.2775(4) 0.2609(5) 0.2574(5) 0.044(3) Uani 1 1 d . .
H322 H 0.3020 0.2304 0.2430 0.053 Uiso 1 1 calc R U
C323 C 0.2251(5) 0.2411(6) 0.2421(6) 0.066(3) Uani 1 1 d . .
H323 H 0.2139 0.1973 0.2172 0.079 Uiso 1 1 calc R U
C324 C 0.1883(4) 0.2858(8) 0.2634(6) 0.071(4) Uani 1 1 d . .
H324 H 0.1525 0.2714 0.2532 0.085 Uiso 1 1 calc R U
C325 C 0.2037(4) 0.3502(7) 0.2988(6) 0.065(3) Uani 1 1 d . .
H325 H 0.1788 0.3802 0.3129 0.078 Uiso 1 1 calc R U
C326 C 0.2568(4) 0.3707(6) 0.3136(5) 0.047(3) Uani 1 1 d . .
H326 H 0.2672 0.4155 0.3372 0.056 Uiso 1 1 calc R U
C331 C 0.3903(3) 0.3898(5) 0.5961(4) 0.033(2) Uani 1 1 d . .
H33A H 0.4241 0.4109 0.6227 0.040 Uiso 1 1 calc R U
H33B H 0.3902 0.3375 0.6087 0.040 Uiso 1 1 calc R U
C332 C 0.3449(3) 0.4287(4) 0.6181(4) 0.026(2) Uani 1 1 d . .
C333 C 0.3407(4) 0.4195(5) 0.6886(5) 0.042(3) Uani 1 1 d . .
H333 H 0.3656 0.3904 0.7203 0.050 Uiso 1 1 calc R U
C334 C 0.3006(4) 0.4528(6) 0.7106(5) 0.056(3) Uani 1 1 d . .
H334 H 0.2985 0.4463 0.7574 0.067 Uiso 1 1 calc R U
C335 C 0.2627(4) 0.4964(6) 0.6650(6) 0.054(3) Uani 1 1 d . .
H335 H 0.2354 0.5193 0.6807 0.064 Uiso 1 1 calc R U
C336 C 0.2664(4) 0.5050(5) 0.5960(5) 0.044(3) Uani 1 1 d . .
H336 H 0.2412 0.5337 0.5645 0.053 Uiso 1 1 calc R U
C337 C 0.3070(4) 0.4717(5) 0.5730(5) 0.040(3) Uani 1 1 d . .
H337 H 0.3089 0.4783 0.5260 0.048 Uiso 1 1 calc R U
C361 C 0.2844(4) 0.2796(6) 0.5390(6) 0.062(3) Uani 1 1 d . .
H36A H 0.3043 0.2722 0.5881 0.075 Uiso 1 1 calc R U
H36B H 0.2841 0.3327 0.5295 0.075 Uiso 1 1 calc R U
C362 C 0.2287(5) 0.2556(8) 0.5323(7) 0.0853(18) Uani 1 1 d . .
C363 C 0.2208(5) 0.1904(7) 0.5689(7) 0.0853(18) Uani 1 1 d . .
H363 H 0.2502 0.1623 0.5926 0.102 Uiso 1 1 calc R U
C364 C 0.1676(5) 0.1666(8) 0.5702(7) 0.0853(18) Uani 1 1 d . .
H364 H 0.1611 0.1220 0.5909 0.102 Uiso 1 1 calc R U
C365 C 0.1304(5) 0.2115(8) 0.5408(7) 0.0853(18) Uani 1 1 d . .
H365 H 0.0967 0.1995 0.5467 0.102 Uiso 1 1 calc R U
C366 C 0.1319(5) 0.2688(7) 0.5052(7) 0.0853(18) Uani 1 1 d . .
H366 H 0.1008 0.2940 0.4826 0.102 Uiso 1 1 calc R U
C367 C 0.1845(5) 0.2953(8) 0.5002(7) 0.0853(18) Uani 1 1 d . .
H367 H 0.1875 0.3387 0.4754 0.102 Uiso 1 1 calc R U
C411 C 0.4787(3) 0.2651(5) 0.4725(4) 0.029(2) Uani 1 1 d . .
C412 C 0.5044(3) 0.3265(5) 0.4535(5) 0.038(2) Uani 1 1 d . .
H412 H 0.5017 0.3374 0.4057 0.046 Uiso 1 1 calc R U
C413 C 0.5343(4) 0.3717(6) 0.5072(7) 0.058(3) Uani 1 1 d . .
H413 H 0.5520 0.4132 0.4954 0.070 Uiso 1 1 calc R U
C414 C 0.5379(4) 0.3555(7) 0.5769(7) 0.058(3) Uani 1 1 d . .
H414 H 0.5569 0.3873 0.6121 0.069 Uiso 1 1 calc R U
C415 C 0.5139(4) 0.2932(7) 0.5967(5) 0.055(3) Uani 1 1 d . .
H415 H 0.5178 0.2820 0.6446 0.066 Uiso 1 1 calc R U
C416 C 0.4839(4) 0.2471(6) 0.5437(5) 0.044(3) Uani 1 1 d . .
H416 H 0.4674 0.2046 0.5558 0.052 Uiso 1 1 calc R U
C421 C 0.4566(4) 0.1162(5) 0.4095(4) 0.035(2) Uani 1 1 d . .
C422 C 0.4232(5) 0.0589(6) 0.3773(5) 0.055(3) Uani 1 1 d . .
H422 H 0.3868 0.0681 0.3592 0.066 Uiso 1 1 calc R U
C423 C 0.4425(6) -0.0100(6) 0.3720(6) 0.069(4) Uani 1 1 d . .
H423 H 0.4192 -0.0476 0.3506 0.082 Uiso 1 1 calc R U
C424 C 0.4949(7) -0.0253(7) 0.3969(6) 0.076(4) Uani 1 1 d . .
H424 H 0.5075 -0.0731 0.3922 0.091 Uiso 1 1 calc R U
C425 C 0.5301(5) 0.0298(8) 0.4297(6) 0.063(3) Uani 1 1 d . .
H425 H 0.5662 0.0189 0.4477 0.076 Uiso 1 1 calc R U
C426 C 0.5112(4) 0.1014(6) 0.4354(5) 0.046(3) Uani 1 1 d . .
H426 H 0.5346 0.1391 0.4563 0.055 Uiso 1 1 calc R U

loop_
_atom_site_aniso_label
_atom_site_aniso_U_11
_atom_site_aniso_U_22
_atom_site_aniso_U_33
_atom_site_aniso_U_23
_atom_site_aniso_U_13
_atom_site_aniso_U_12
Pt1 0.0297(2) 0.0133(2) 0.01906(19) 0.00053(14) 0.00917(15) 0.00152(15)
Cl1 0.0390(15) 0.0197(13) 0.0520(14) 0.0099(11) 0.0163(11) 0.0067(11)
Cl2 0.0376(14) 0.0208(13) 0.0316(12) -0.0059(10) 0.0082(10) -0.0033(10)
P1 0.0277(14) 0.0157(13) 0.0158(12) -0.0007(9) 0.0060(10) 0.0012(10)
P2 0.0269(14) 0.0169(13) 0.0174(12) 0.0018(10) 0.0067(10) 0.0026(10)
N11 0.042(5) 0.017(5) 0.021(4) -0.003(3) 0.015(4) 0.002(4)
N12 0.046(5) 0.026(5) 0.025(4) -0.004(4) 0.022(4) -0.007(4)
N13 0.044(5) 0.013(4) 0.016(4) -0.001(4) 0.013(4) -0.008(4)
N14 0.034(5) 0.019(5) 0.025(4) 0.002(3) 0.012(4) 0.000(4)
N15 0.044(5) 0.018(5) 0.027(4) 0.005(4) 0.016(4) 0.011(4)
N16 0.031(4) 0.010(4) 0.017(4) 0.000(3) 0.012(3) 0.006(3)
C11 0.027(5) 0.017(5) 0.019(5) 0.003(4) 0.007(4) 0.002(5)
C12 0.030(5) 0.007(5) 0.016(5) -0.004(4) 0.007(4) -0.002(4)
C13 0.029(6) 0.012(5) 0.013(5) 0.001(4) 0.008(4) -0.006(4)
C14 0.020(5) 0.017(5) 0.017(5) 0.000(4) 0.009(4) -0.001(4)
C111 0.023(5) 0.012(5) 0.019(5) -0.007(4) 0.009(4) -0.004(4)
C112 0.035(6) 0.024(5) 0.022(6) -0.002(4) 0.008(4) 0.005(5)
C113 0.037(6) 0.035(6) 0.029(5) -0.001(4) 0.010(5) -0.009(5)
C114 0.046(7) 0.031(6) 0.048(7) 0.008(5) 0.031(6) -0.003(5)
C115 0.031(6) 0.031(6) 0.036(6) 0.011(5) 0.009(5) -0.004(5)
C116 0.038(6) 0.022(5) 0.025(5) 0.004(4) 0.012(5) -0.001(5)
C121 0.023(5) 0.018(5) 0.014(5) -0.003(4) 0.007(4) -0.006(4)
C122 0.028(5) 0.015(5) 0.019(5) -0.011(4) 0.012(4) 0.000(4)
C123 0.042(6) 0.028(6) 0.027(6) 0.006(5) 0.000(5) -0.003(5)
C124 0.060(7) 0.041(7) 0.014(5) 0.003(5) 0.003(5) -0.015(6)
C125 0.039(6) 0.052(7) 0.024(6) 0.001(5) 0.020(4) 0.006(6)
C126 0.033(6) 0.035(6) 0.014(5) 0.008(5) 0.002(4) 0.003(4)
C131 0.067(7) 0.021(6) 0.039(6) -0.005(5) 0.032(5) -0.008(5)
C132 0.054(7) 0.015(5) 0.022(6) -0.007(4) 0.024(5) -0.007(5)
C133 0.038(6) 0.043(7) 0.026(6) -0.006(5) 0.010(5) -0.002(5)
C134 0.043(7) 0.042(7) 0.061(8) 0.002(6) 0.018(6) 0.007(5)
C135 0.069(8) 0.027(7) 0.037(7) -0.017(5) 0.032(6) -0.010(6)
C136 0.119(10) 0.035(7) 0.022(6) 0.002(5) 0.023(6) 0.006(7)
C137 0.101(9) 0.027(6) 0.040(7) 0.005(5) 0.017(6) 0.030(6)
C161 0.033(5) 0.022(6) 0.015(4) 0.002(4) 0.009(4) 0.005(5)
C162 0.047(7) 0.014(6) 0.017(5) 0.003(4) 0.005(4) 0.003(5)
C163 0.065(7) 0.023(6) 0.033(6) 0.000(5) 0.001(5) 0.010(6)
C164 0.093(11) 0.027(8) 0.038(6) -0.008(5) 0.000(6) 0.022(7)
C165 0.083(10) 0.020(7) 0.067(8) -0.007(5) 0.005(7) -0.010(7)
C166 0.060(7) 0.046(8) 0.058(7) -0.011(6) 0.015(6) -0.013(7)
C167 0.061(8) 0.025(7) 0.054(7) -0.014(5) 0.016(6) -0.015(6)
C211 0.036(6) 0.012(5) 0.026(5) 0.003(4) 0.016(5) 0.005(4)
C212 0.038(7) 0.029(6) 0.039(6) 0.009(4) 0.004(6) 0.009(5)
C213 0.021(6) 0.055(7) 0.055(8) 0.004(5) 0.006(5) 0.017(5)
C214 0.030(7) 0.042(7) 0.068(8) -0.003(6) 0.031(6) 0.006(5)
C215 0.054(8) 0.024(6) 0.058(7) -0.001(5) 0.037(7) 0.001(5)
C216 0.024(6) 0.017(5) 0.046(7) 0.001(4) 0.017(5) 0.007(4)
C221 0.031(6) 0.027(6) 0.015(5) 0.001(4) 0.002(4) 0.011(5)
C222 0.053(6) 0.032(6) 0.011(5) -0.010(4) 0.005(4) -0.015(5)
C223 0.046(7) 0.034(6) 0.053(7) -0.012(6) 0.006(6) -0.007(5)
C224 0.063(8) 0.058(8) 0.027(6) -0.002(6) 0.009(6) 0.010(7)
C225 0.077(8) 0.050(7) 0.023(6) 0.004(5) 0.022(5) 0.005(6)
C226 0.046(6) 0.033(6) 0.023(6) 0.002(5) 0.013(5) 0.001(5)
Pt3 0.0354(2) 0.0249(2) 0.0235(2) -0.00321(16) 0.01196(16) -0.00187(17)
Cl3 0.0517(16) 0.0438(15) 0.0313(13) 0.0020(11) 0.0215(11) 0.0153(12)
Cl4 0.0732(18) 0.0362(15) 0.0224(12) -0.0012(11) 0.0167(12) 0.0123(13)
P3 0.0406(16) 0.0256(15) 0.0259(13) -0.0035(11) 0.0129(11) -0.0009(12)
P4 0.0377(16) 0.0219(14) 0.0275(13) -0.0031(10) 0.0143(11) -0.0046(11)
N31 0.038(5) 0.017(5) 0.038(5) -0.006(4) 0.018(4) -0.007(4)
N32 0.043(5) 0.026(5) 0.027(5) -0.002(4) 0.013(4) -0.001(4)
N33 0.033(5) 0.021(5) 0.029(5) 0.000(4) 0.013(3) -0.006(4)
N34 0.080(7) 0.029(6) 0.072(6) -0.017(4) 0.056(5) -0.011(5)
N35 0.082(7) 0.030(6) 0.100(7) -0.029(5) 0.053(6) -0.026(5)
N36 0.051(6) 0.042(6) 0.064(6) -0.027(4) 0.043(5) -0.014(4)
C21 0.031(5) 0.018(6) 0.029(5) 0.003(5) 0.020(4) -0.002(4)
C22 0.041(6) 0.014(6) 0.039(6) -0.019(5) 0.021(5) -0.008(4)
C23 0.043(6) 0.018(6) 0.032(5) 0.000(4) 0.021(5) -0.015(5)
C24 0.040(6) 0.040(7) 0.031(5) -0.017(5) 0.029(5) -0.010(5)
C311 0.061(7) 0.024(6) 0.040(6) -0.008(5) 0.025(6) 0.007(6)
C312 0.102(10) 0.055(8) 0.066(8) 0.004(7) 0.060(8) 0.042(7)
C313 0.161(16) 0.069(10) 0.078(9) 0.036(8) 0.077(11) 0.090(11)
C314 0.141(16) 0.058(10) 0.100(12) 0.009(9) 0.089(12) 0.032(11)
C315 0.123(14) 0.050(10) 0.100(11) -0.024(8) 0.058(11) -0.016(9)
C316 0.136(13) 0.026(7) 0.066(8) -0.003(6) 0.065(8) -0.029(7)
C321 0.044(6) 0.027(6) 0.020(5) -0.004(4) 0.003(4) 0.007(5)
C322 0.036(7) 0.035(7) 0.064(7) -0.011(6) 0.017(5) -0.001(5)
C323 0.045(8) 0.066(9) 0.080(8) -0.012(7) 0.002(7) -0.015(7)
C324 0.025(7) 0.093(11) 0.091(9) -0.007(8) 0.009(7) -0.005(7)
C325 0.033(8) 0.094(11) 0.062(8) -0.027(7) 0.001(6) 0.011(7)
C326 0.048(8) 0.050(7) 0.038(6) -0.009(5) 0.002(5) 0.005(6)
C331 0.042(6) 0.028(6) 0.033(6) -0.008(4) 0.016(5) -0.001(5)
C332 0.032(6) 0.015(5) 0.028(6) 0.001(4) 0.006(5) 0.003(4)
C333 0.045(7) 0.049(7) 0.035(6) 0.009(5) 0.017(5) 0.017(5)
C334 0.066(8) 0.074(8) 0.037(6) -0.003(6) 0.030(6) 0.012(7)
C335 0.042(7) 0.068(8) 0.056(8) -0.006(6) 0.022(6) 0.012(6)
C336 0.042(7) 0.042(7) 0.054(8) 0.009(5) 0.023(6) 0.005(5)
C337 0.054(7) 0.047(7) 0.023(5) -0.003(5) 0.016(5) -0.009(6)
C361 0.061(8) 0.065(8) 0.075(8) -0.028(6) 0.043(6) -0.035(6)
C362 0.072(4) 0.089(5) 0.095(4) -0.039(3) 0.023(3) -0.011(4)
C363 0.072(4) 0.089(5) 0.095(4) -0.039(3) 0.023(3) -0.011(4)
C364 0.072(4) 0.089(5) 0.095(4) -0.039(3) 0.023(3) -0.011(4)
C365 0.072(4) 0.089(5) 0.095(4) -0.039(3) 0.023(3) -0.011(4)
C366 0.072(4) 0.089(5) 0.095(4) -0.039(3) 0.023(3) -0.011(4)
C367 0.072(4) 0.089(5) 0.095(4) -0.039(3) 0.023(3) -0.011(4)
C411 0.037(6) 0.032(6) 0.019(6) -0.002(4) 0.011(4) 0.003(5)
C412 0.033(6) 0.039(7) 0.045(6) 0.004(5) 0.011(5) -0.008(5)
C413 0.035(7) 0.055(8) 0.079(9) -0.009(7) 0.003(6) -0.008(6)
C414 0.040(7) 0.063(9) 0.065(9) -0.034(7) 0.004(6) 0.003(6)
C415 0.041(7) 0.100(10) 0.026(6) -0.016(7) 0.016(6) 0.004(7)
C416 0.036(6) 0.057(7) 0.037(7) -0.003(6) 0.008(5) 0.004(5)
C421 0.059(8) 0.028(6) 0.026(5) 0.001(5) 0.025(5) -0.002(6)
C422 0.089(9) 0.035(8) 0.047(6) -0.010(6) 0.029(6) 0.004(7)
C423 0.127(13) 0.028(9) 0.064(8) -0.004(6) 0.049(8) 0.011(8)
C424 0.154(15) 0.030(8) 0.062(8) 0.021(7) 0.060(9) 0.043(10)
C425 0.082(9) 0.061(9) 0.059(8) 0.020(7) 0.043(7) 0.038(8)
C426 0.052(8) 0.050(8) 0.047(6) 0.007(5) 0.034(6) 0.011(6)

loop_
_atom_type_symbol
_atom_type_description
_atom_type_scat_dispersion_real
_atom_type_scat_dispersion_imag
_atom_type_scat_source
C C 0.0033 0.0016 'International Tables Vol C Tables 4.2.6.8 and 6.1.1.4'
H H 0.0000 0.0000 'International Tables Vol C Tables 4.2.6.8 and 6.1.1.4'
N N 0.0061 0.0033 'International Tables Vol C Tables 4.2.6.8 and 6.1.1.4'
P P 0.1023 0.0942 'International Tables Vol C Tables 4.2.6.8 and 6.1.1.4'
Cl Cl 0.1484 0.1585 'International Tables Vol C Tables 4.2.6.8 and 6.1.1.4'
Pt Pt -1.7033 8.3905 'International Tables Vol C Tables 4.2.6.8 and 6.1.1.4'

loop_
_geom_angle_atom_site_label_1
_geom_angle_atom_site_label_2
_geom_angle_atom_site_label_3
_geom_angle
P2 Pt1 P1 96.32(8)
P2 Pt1 Cl2 172.56(7)
P1 Pt1 Cl2 87.15(8)
P2 Pt1 Cl1 89.02(8)
P1 Pt1 Cl1 172.07(8)
Cl2 Pt1 Cl1 88.23(8)
C111 P1 C121 110.6(4)
C111 P1 C11 102.9(4)
C121 P1 C11 100.7(3)
C111 P1 Pt1 112.2(3)
C121 P1 Pt1 114.1(3)
C11 P1 Pt1 115.4(3)
C14 P2 C221 103.7(4)
C14 P2 C211 102.2(4)
C221 P2 C211 107.1(4)
C14 P2 Pt1 113.4(3)
C221 P2 Pt1 115.1(3)
C211 P2 Pt1 113.9(3)
N12 N11 C11 108.2(6)
N11 N12 N13 108.8(6)
N12 N13 C12 109.5(6)
N12 N13 C131 122.5(6)
C12 N13 C131 127.6(7)
N15 N14 C14 109.1(6)
N14 N15 N16 107.4(6)
N15 N16 C13 110.8(6)
N15 N16 C161 118.5(6)
C13 N16 C161 130.7(7)
N11 C11 C12 108.8(7)
N11 C11 P1 126.7(6)
C12 C11 P1 124.5(6)
N13 C12 C11 104.7(7)
N13 C12 C13 126.9(7)
C11 C12 C13 127.8(7)
N16 C13 C14 104.6(6)
N16 C13 C12 128.8(7)
C14 C13 C12 126.0(7)
N14 C14 C13 108.2(6)
N14 C14 P2 124.6(6)
C13 C14 P2 126.9(6)
C112 C111 C116 118.0(7)
C112 C111 P1 119.0(6)
C116 C111 P1 122.6(6)
C113 C112 C111 121.0(8)
C114 C113 C112 119.4(8)
C113 C114 C115 121.4(8)
C114 C115 C116 119.8(8)
C115 C116 C111 120.4(7)
C126 C121 C122 119.4(7)
C126 C121 P1 119.1(6)
C122 C121 P1 121.4(6)
C121 C122 C123 120.1(7)
C124 C123 C122 119.2(8)
C125 C124 C123 120.9(8)
C124 C125 C126 120.0(8)
C121 C126 C125 120.4(8)
N13 C131 C132 114.1(7)
C133 C132 C137 118.5(8)
C133 C132 C131 121.1(8)
C137 C132 C131 120.4(9)
C132 C133 C134 121.4(8)
C135 C134 C133 120.3(9)
C134 C135 C136 119.5(9)
C135 C136 C137 119.9(9)
C132 C137 C136 120.5(9)
N16 C161 C162 113.4(6)
C167 C162 C163 119.6(8)
C167 C162 C161 121.9(8)
C163 C162 C161 118.4(9)
C162 C163 C164 119.5(10)
C165 C164 C163 120.2(10)
C164 C165 C166 120.3(10)
C165 C166 C167 120.9(10)
C166 C167 C162 119.5(9)
C212 C211 C216 119.6(8)
C212 C211 P2 123.3(7)
C216 C211 P2 117.0(6)
C211 C212 C213 120.4(9)
C212 C213 C214 120.2(9)
C213 C214 C215 119.7(8)
C216 C215 C214 119.8(9)
C215 C216 C211 120.2(8)
C226 C221 C222 120.5(7)
C226 C221 P2 118.7(7)
C222 C221 P2 120.8(6)
C223 C222 C221 119.0(8)
C222 C223 C224 120.1(9)
C225 C224 C223 120.5(9)
C224 C225 C226 120.8(9)
C221 C226 C225 119.2(9)
P3 Pt3 P4 94.70(8)
P3 Pt3 Cl3 173.24(8)
P4 Pt3 Cl3 90.36(8)
P3 Pt3 Cl4 87.63(8)
P4 Pt3 Cl4 173.87(8)
Cl3 Pt3 Cl4 87.78(8)
C321 P3 C311 110.4(5)
C321 P3 C21 102.8(4)
C311 P3 C21 100.6(4)
C321 P3 Pt3 114.1(3)
C311 P3 Pt3 110.6(3)
C21 P3 Pt3 117.3(3)
C23 P4 C421 105.2(4)
C23 P4 C411 100.0(4)
C421 P4 C411 108.0(4)
C23 P4 Pt3 114.3(3)
C421 P4 Pt3 114.0(3)
C411 P4 Pt3 114.2(3)
N32 N31 C21 107.9(6)
N31 N32 N33 108.9(6)
C22 N33 N32 110.3(6)
C22 N33 C331 131.6(7)
N32 N33 C331 118.1(7)
N35 N34 C23 109.5(7)
N34 N35 N36 106.7(7)
C24 N36 N35 110.8(7)
C24 N36 C361 126.8(8)
N35 N36 C361 121.0(8)
N31 C21 C22 108.9(7)
N31 C21 P3 124.0(6)
C22 C21 P3 127.0(7)
N33 C22 C21 104.0(7)
N33 C22 C24 128.6(8)
C21 C22 C24 126.9(8)
N34 C23 C24 108.6(7)
N34 C23 P4 126.1(7)
C24 C23 P4 125.3(7)
N36 C24 C23 104.3(7)
N36 C24 C22 128.1(8)
C23 C24 C22 127.2(8)
C316 C311 C312 119.6(10)
C316 C311 P3 118.5(8)
C312 C311 P3 121.8(9)
C311 C312 C313 116.9(12)
C314 C313 C312 115.8(12)
C315 C314 C313 125.8(15)
C314 C315 C316 117.3(15)
C315 C316 C311 124.5(14)
C326 C321 C322 116.9(8)
C326 C321 P3 123.1(7)
C322 C321 P3 120.1(7)
C323 C322 C321 120.9(9)
C322 C323 C324 120.2(10)
C325 C324 C323 120.7(10)
C324 C325 C326 119.0(10)
C325 C326 C321 122.3(9)
N33 C331 C332 113.5(7)
C337 C332 C333 118.0(8)
C337 C332 C331 123.8(8)
C333 C332 C331 118.2(8)
C334 C333 C332 120.3(9)
C333 C334 C335 121.5(9)
C336 C335 C334 118.3(9)
C335 C336 C337 120.8(9)
C336 C337 C332 121.1(8)
C362 C361 N36 116.6(8)
C367 C362 C363 117.0(13)
C367 C362 C361 125.2(14)
C363 C362 C361 117.4(13)
C362 C363 C364 120.9(13)
C365 C364 C363 114.8(15)
C366 C365 C364 130.2(16)
C365 C366 C367 117.7(15)
C362 C367 C366 119.1(14)
C412 C411 C416 121.1(8)
C412 C411 P4 119.6(6)
C416 C411 P4 119.1(7)
C411 C412 C413 118.6(9)
C414 C413 C412 120.3(10)
C413 C414 C415 121.7(10)
C414 C415 C416 118.9(9)
C411 C416 C415 119.3(9)
C422 C421 C426 118.5(9)
C422 C421 P4 120.8(8)
C426 C421 P4 119.8(8)
C423 C422 C421 121.1(11)
C424 C423 C422 121.2(12)
C423 C424 C425 120.3(11)
C424 C425 C426 119.6(11)
C425 C426 C421 119.3(10)

loop_
_geom_bond_atom_site_label_1
_geom_bond_atom_site_label_2
_geom_bond_distance
Pt1 P2 2.237(2)
Pt1 P1 2.242(2)
Pt1 Cl2 2.338(2)
Pt1 Cl1 2.343(2)
P1 C111 1.807(8)
P1 C121 1.814(8)
P1 C11 1.823(8)
P2 C14 1.809(8)
P2 C221 1.811(8)
P2 C211 1.820(8)
N11 N12 1.310(9)
N11 C11 1.361(9)
N12 N13 1.345(9)
N13 C12 1.366(9)
N13 C131 1.454(10)
N14 N15 1.315(8)
N14 C14 1.361(9)
N15 N16 1.346(8)
N16 C13 1.355(9)
N16 C161 1.467(9)
C11 C12 1.374(10)
C12 C13 1.442(11)
C13 C14 1.379(10)
C111 C112 1.394(10)
C111 C116 1.394(10)
C112 C113 1.372(11)
C113 C114 1.359(12)
C114 C115 1.367(11)
C115 C116 1.372(11)
C121 C126 1.375(11)
C121 C122 1.390(10)
C122 C123 1.400(11)
C123 C124 1.374(12)
C124 C125 1.368(12)
C125 C126 1.386(11)
C131 C132 1.519(11)
C132 C133 1.347(12)
C132 C137 1.370(12)
C133 C134 1.369(12)
C134 C135 1.356(12)
C135 C136 1.357(13)
C136 C137 1.385(13)
C161 C162 1.508(11)
C162 C167 1.374(12)
C162 C163 1.381(12)
C163 C164 1.386(13)
C164 C165 1.344(14)
C165 C166 1.363(14)
C166 C167 1.368(13)
C211 C212 1.362(11)
C211 C216 1.389(11)
C212 C213 1.369(12)
C213 C214 1.378(12)
C214 C215 1.379(12)
C215 C216 1.366(11)
C221 C226 1.387(11)
C221 C222 1.403(11)
C222 C223 1.384(11)
C223 C224 1.389(13)
C224 C225 1.360(13)
C225 C226 1.387(11)
Pt3 P3 2.238(2)
Pt3 P4 2.243(2)
Pt3 Cl3 2.336(2)
Pt3 Cl4 2.366(2)
P3 C321 1.789(9)
P3 C311 1.798(10)
P3 C21 1.822(8)
P4 C23 1.796(9)
P4 C421 1.807(9)
P4 C411 1.821(9)
N31 N32 1.305(9)
N31 C21 1.358(10)
N32 N33 1.349(9)
N33 C22 1.348(10)
N33 C331 1.461(10)
N34 N35 1.317(10)
N34 C23 1.362(10)
N35 N36 1.369(10)
N36 C24 1.358(10)
N36 C361 1.478(11)
C21 C22 1.394(11)
C22 C24 1.446(12)
C23 C24 1.385(11)
C311 C316 1.365(14)
C311 C312 1.378(13)
C312 C313 1.497(16)
C313 C314 1.397(19)
C314 C315 1.291(17)
C315 C316 1.362(15)
C321 C326 1.384(12)
C321 C322 1.404(12)
C322 C323 1.356(13)
C323 C324 1.383(15)
C324 C325 1.352(14)
C325 C326 1.378(13)
C331 C332 1.514(11)
C332 C337 1.374(12)
C332 C333 1.405(11)
C333 C334 1.351(12)
C334 C335 1.384(13)
C335 C336 1.371(12)
C336 C337 1.373(12)
C361 C362 1.471(15)
C362 C367 1.357(16)
C362 C363 1.411(17)
C363 C364 1.440(16)
C364 C365 1.274(16)
C365 C366 1.245(16)
C366 C367 1.460(16)
C411 C412 1.382(11)
C411 C416 1.390(11)
C412 C413 1.391(13)
C413 C414 1.362(14)
C414 C415 1.377(14)
C415 C416 1.393(13)
C421 C422 1.386(13)
C421 C426 1.397(12)
C422 C423 1.346(14)
C423 C424 1.344(16)
C424 C425 1.385(16)
C425 C426 1.390(14)

loop_
_platon_squeeze_void_nr
_platon_squeeze_void_average_x
_platon_squeeze_void_average_y
_platon_squeeze_void_average_z
_platon_squeeze_void_volume
_platon_squeeze_void_count_electrons
_platon_squeeze_void_content
1 0.341 -0.250 0.364 801 312 ' '
2 0.659 0.250 0.453 801 312 ' '
